data_1572197
loop_
_publ_author_name
'Delano, 4th, Francis'
'Benner, Florian'
'Jang, Seoyun'
'Greer, Samuel M.'
'Demir, Selvan'

_publ_section_title
;
 Construction of intermolecular &#x3c3;-hole interactions in rare earth
 metallocene complexes using a 2,3,4,5-tetraiodopyrrolyl anion.
;
_journal_issue 33
_journal_name_full 'Chemical science'
_journal_page_first 13389
_journal_page_last 13404
_journal_paper_doi 10.1039/d4sc03786c
_journal_volume 15
_journal_year 2024
_chemical_formula_moiety 'C24 H30 Dy I4 N, C H2 Cl2'
_chemical_formula_sum 'C25 H32 Cl2 Dy I4 N'
_chemical_formula_weight 1087.51
_space_group_crystal_system monoclinic
_space_group_IT_number 14
_space_group_name_Hall '-P 2ybc'
_space_group_name_H-M_alt 'P 1 21/c 1'
_atom_sites_solution_hydrogens geom
_atom_sites_solution_primary dual
_audit_creation_date 2023-07-10
_audit_creation_method
;
Olex2 1.5
(compiled 2023.03.06 svn.rbb2c1857 for OlexSys, GUI svn.r6748)
;
_audit_update_record
;
2024-04-22 deposited with the CCDC.	2024-07-25 downloaded from the CCDC.
;
_cell_angle_alpha 90
_cell_angle_beta 101.907(2)
_cell_angle_gamma 90
_cell_formula_units_Z 4
_cell_length_a 10.3772(2)
_cell_length_b 14.3687(3)
_cell_length_c 21.3762(5)
_cell_measurement_reflns_used 18683
_cell_measurement_temperature 220.0(1)
_cell_measurement_theta_max 30.9300
_cell_measurement_theta_min 2.8310
_cell_volume 3118.76(12)
_computing_cell_refinement 'CrysAlisPro 1.171.42.93a (Rigaku OD, 2023)'
_computing_data_collection 'CrysAlisPro 1.171.42.93a (Rigaku OD, 2023)'
_computing_data_reduction 'CrysAlisPro 1.171.42.93a (Rigaku OD, 2023)'
_computing_molecular_graphics 'Olex2 1.5 (Dolomanov et al., 2009)'
_computing_publication_material 'Olex2 1.5 (Dolomanov et al., 2009)'
_computing_structure_refinement 'SHELXL 2018/3 (Sheldrick, 2015)'
_computing_structure_solution 'SHELXT  (Sheldrick, 2015)'
_diffrn_ambient_temperature 220.0(1)
_diffrn_detector 'Hybrid Pixel Array Detector'
_diffrn_detector_area_resol_mean 10.0000
_diffrn_detector_type HyPix
_diffrn_measured_fraction_theta_full 0.999
_diffrn_measured_fraction_theta_max 0.840
_diffrn_measurement_details
;
List of Runs (angles in degrees, time in seconds):

  # Type    Start    End  Width  t~exp~   \w     \q     \k     \f   Frames
#--------------------------------------------------------------------------
  1  \w      4.00  29.00   0.50    1.50    --    6.58 -78.00 129.00   50
  2  \w    -39.00 -12.00   0.50    1.50    --   -7.98 -78.00 129.00   54
  3  \w    -28.00  19.00   0.50    1.50    --   -7.98  78.00-104.00   94
  4  \w      0.00  35.00   0.50    1.50    --    6.58 -99.00 120.00   70
  5  \w      6.00  39.00   0.50    1.50    --    6.58 -99.00-120.00   66
  6  \w    -11.00  15.00   0.50    1.50    --    6.58 -77.00  60.00   52
  7  \w      2.00  38.00   0.50    1.50    --    6.58  57.00 -90.00   72
  8  \w    -31.00   7.00   0.50    1.50    --   -7.98 -57.00  30.00   76
  9  \w    -23.00  15.00   0.50    1.50    --   -7.98  77.00 -60.00   76
 10  \w    -28.00   7.00   0.50    1.50    --   -7.98 -57.00  60.00   70
 11  \w    -15.00  15.00   0.50    1.50    --   -7.98 -77.00 -30.00   60
;
_diffrn_measurement_device 'four-circle diffractometer'
_diffrn_measurement_device_type 'XtaLAB Synergy, Dualflex, HyPix'
_diffrn_measurement_method '\w scans'
_diffrn_orient_matrix_type 'CrysAlisPro convention (1999,Acta A55,543-557)'
_diffrn_orient_matrix_UB_11 0.0364618000
_diffrn_orient_matrix_UB_12 0.0415808000
_diffrn_orient_matrix_UB_13 0.0081078000
_diffrn_orient_matrix_UB_21 0.0028659000
_diffrn_orient_matrix_UB_22 0.0065391000
_diffrn_orient_matrix_UB_23 -0.0325737000
_diffrn_orient_matrix_UB_31 -0.0595150000
_diffrn_orient_matrix_UB_32 0.0257900000
_diffrn_orient_matrix_UB_33 -0.0048057000
_diffrn_radiation_monochromator mirror
_diffrn_radiation_probe x-ray
_diffrn_radiation_type 'Mo K\a'
_diffrn_radiation_wavelength 0.71073
_diffrn_reflns_av_R_equivalents 0.0563
_diffrn_reflns_av_unetI/netI 0.0471
_diffrn_reflns_Laue_measured_fraction_full 0.999
_diffrn_reflns_Laue_measured_fraction_max 0.840
_diffrn_reflns_limit_h_max 14
_diffrn_reflns_limit_h_min -14
_diffrn_reflns_limit_k_max 21
_diffrn_reflns_limit_k_min -19
_diffrn_reflns_limit_l_max 31
_diffrn_reflns_limit_l_min -28
_diffrn_reflns_number 39005
_diffrn_reflns_point_group_measured_fraction_full 0.999
_diffrn_reflns_point_group_measured_fraction_max 0.840
_diffrn_reflns_theta_full 25.242
_diffrn_reflns_theta_max 31.728
_diffrn_reflns_theta_min 2.456
_diffrn_source 'micro-focus sealed X-ray tube'
_diffrn_source_type 'PhotonJet (Mo) X-ray Source'
_exptl_absorpt_coefficient_mu 6.541
_exptl_absorpt_correction_T_max 1.000
_exptl_absorpt_correction_T_min 0.228
_exptl_absorpt_correction_type gaussian
_exptl_absorpt_process_details
;
CrysAlisPro 1.171.42.93a (Rigaku Oxford Diffraction, 2023)
Numerical absorption correction based on gaussian integration over
a multifaceted crystal model
Empirical absorption correction using spherical harmonics,
implemented in SCALE3 ABSPACK scaling algorithm.
;
_exptl_crystal_colour green
_exptl_crystal_colour_primary green
_exptl_crystal_density_diffrn 2.316
_exptl_crystal_description plate
_exptl_crystal_F_000 2004
_exptl_crystal_size_max 0.353
_exptl_crystal_size_mid 0.275
_exptl_crystal_size_min 0.111
_refine_diff_density_max 1.191
_refine_diff_density_min -1.444
_refine_diff_density_rms 0.156
_refine_ls_extinction_method none
_refine_ls_goodness_of_fit_ref 1.054
_refine_ls_hydrogen_treatment constr
_refine_ls_matrix_type full
_refine_ls_number_parameters 317
_refine_ls_number_reflns 8903
_refine_ls_number_restraints 6
_refine_ls_restrained_S_all 1.053
_refine_ls_R_factor_all 0.0467
_refine_ls_R_factor_gt 0.0334
_refine_ls_shift/su_max 0.002
_refine_ls_shift/su_mean 0.000
_refine_ls_structure_factor_coef Fsqd
_refine_ls_weighting_details 'w=1/[\s^2^(Fo^2^)+(0.0333P)^2^] where P=(Fo^2^+2Fc^2^)/3'
_refine_ls_weighting_scheme calc
_refine_ls_wR_factor_gt 0.0743
_refine_ls_wR_factor_ref 0.0792
_reflns_Friedel_coverage 0.000
_reflns_number_gt 7042
_reflns_number_total 8903
_reflns_threshold_expression 'I > 2\s(I)'
_cod_data_source_file d4sc03786c2.cif
_cod_data_source_block Cpstar2DyTIP220K
_cod_depositor_comments 'Adding full bibliography for 1572175--1572199.cif.'
_cod_original_cell_volume 3118.76(13)
_cod_database_code 1572197
_shelx_shelxl_version_number 2018/3
_chemical_oxdiff_formula C25H32Cl2DyI4N
_shelx_space_group_comment
;
The symmetry employed for this shelxl refinement is uniquely defined
by the following loop, which should always be used as a source of
symmetry information in preference to the above space-group names.
They are only intended as comments.
;
_shelx_estimated_absorpt_t_max 0.530
_shelx_estimated_absorpt_t_min 0.206
_olex2_refinement_description
;
1. Fixed Uiso
 At 1.2 times of:
  All C(H,H,H,H) groups
 At 1.5 times of:
  All C(H,H,H) groups
2. Uiso/Uaniso restraints and constraints
Cl1B \\sim Cl1A: within 2A with sigma of 0.04 and sigma for terminal atoms of
0.08 within 2A
3. Others
 Fixed Sof: Cl1A(0.5) H26C(0.5) H26D(0.5) H26A(0.5) H26B(0.5) Cl1B(0.5)
4.a Secondary CH2 refined with riding coordinates:
 C26(H26C,H26D), C26(H26A,H26B)
4.b Idealised Me refined as rotating group:
 C21(H21A,H21B,H21C), C25(H25A,H25B,H25C), C15(H15A,H15B,H15C), C12(H12A,H12B,
 H12C), C11(H11A,H11B,H11C), C14(H14A,H14B,H14C), C22(H22A,H22B,H22C), C23(H23A,
 H23B,H23C), C13(H13A,H13B,H13C), C24(H24A,H24B,H24C)
;
_olex2_submission_special_instructions 'No special instructions were received'
_oxdiff_exptl_absorpt_empirical_details
;
Empirical correction (ABSPACK) includes:
- Absorption correction using spherical harmonics
- Frame scaling
- Detector area scaling
;
_oxdiff_exptl_absorpt_empirical_full_max 2.585
_oxdiff_exptl_absorpt_empirical_full_min 0.629

loop_
_space_group_symop_operation_xyz
'x, y, z'
'-x, y+1/2, -z+1/2'
'-x, -y, -z'
'x, -y-1/2, z-1/2'

loop_
_atom_site_label
_atom_site_type_symbol
_atom_site_fract_x
_atom_site_fract_y
_atom_site_fract_z
_atom_site_U_iso_or_equiv
_atom_site_adp_type
_atom_site_occupancy
_atom_site_site_symmetry_order
_atom_site_calc_flag
_atom_site_refinement_flags_posn
_atom_site_refinement_flags_adp
_atom_site_refinement_flags_occupancy
_atom_site_disorder_assembly
_atom_site_disorder_group
Dy1 Dy 0.80414(2) 0.71544(2) 0.33910(2) 0.02392(5) Uani 1 1 d . . . . .
I1 I 0.52425(3) 0.61646(2) 0.28050(2) 0.03488(7) Uani 1 1 d . . . . .
I4 I 0.82169(3) 0.93963(2) 0.20047(2) 0.04038(8) Uani 1 1 d . . . . .
I3 I 0.48526(3) 0.93775(2) 0.08189(2) 0.04094(8) Uani 1 1 d . . . . .
I2 I 0.29297(3) 0.72282(2) 0.12982(2) 0.05408(10) Uani 1 1 d . . . . .
Cl2 Cl 0.60881(16) 0.62722(11) 0.07926(8) 0.0701(4) Uani 1 1 d . . . . .
Cl1A Cl 0.6900(12) 0.4461(7) 0.0382(6) 0.127(4) Uani 0.5 1 d . U P A 1
N1 N 0.6782(3) 0.7743(2) 0.24151(15) 0.0269(6) Uani 1 1 d . . . . .
C5 C 0.6689(4) 0.8455(2) 0.19808(18) 0.0269(7) Uani 1 1 d . . . . .
C2 C 0.5605(4) 0.7292(2) 0.22493(18) 0.0276(8) Uani 1 1 d . . . . .
C10 C 0.9572(4) 0.6484(3) 0.2645(2) 0.0323(8) Uani 1 1 d . . . . .
C6 C 0.8879(4) 0.5707(3) 0.2810(2) 0.0333(9) Uani 1 1 d . . . . .
C8 C 1.0286(4) 0.6215(3) 0.3717(2) 0.0400(10) Uani 1 1 d . . . . .
C21 C 0.5200(4) 0.7377(4) 0.4242(3) 0.0504(12) Uani 1 1 d . . . . .
H21A H 0.456149 0.755395 0.386242 0.076 Uiso 1 1 calc R U . . .
H21B H 0.494740 0.764192 0.461661 0.076 Uiso 1 1 calc R U . . .
H21C H 0.522719 0.670367 0.427901 0.076 Uiso 1 1 calc R U . . .
C20 C 0.6811(4) 0.8531(3) 0.3854(2) 0.0353(9) Uani 1 1 d . . . . .
C19 C 0.8174(4) 0.8723(3) 0.4036(2) 0.0349(9) Uani 1 1 d . . . . .
C4 C 0.5494(4) 0.8449(3) 0.15558(19) 0.0295(8) Uani 1 1 d . . . . .
C9 C 1.0431(4) 0.6798(3) 0.3205(2) 0.0379(10) Uani 1 1 d . . . . .
C3 C 0.4777(4) 0.7691(3) 0.17320(19) 0.0288(8) Uani 1 1 d . . . . .
C16 C 0.6544(4) 0.7735(3) 0.4193(2) 0.0324(8) Uani 1 1 d . . . . .
C25 C 0.5802(6) 0.9131(4) 0.3428(3) 0.0589(15) Uani 1 1 d . . . . .
H25A H 0.622867 0.949493 0.314618 0.088 Uiso 1 1 calc R U . . .
H25B H 0.539708 0.954643 0.368888 0.088 Uiso 1 1 calc R U . . .
H25C H 0.513115 0.873877 0.317397 0.088 Uiso 1 1 calc R U . . .
C15 C 0.9524(6) 0.6815(4) 0.1980(3) 0.0587(14) Uani 1 1 d . . . . .
H15A H 0.861600 0.683956 0.174914 0.088 Uiso 1 1 calc R U . . .
H15B H 1.001604 0.639002 0.176478 0.088 Uiso 1 1 calc R U . . .
H15C H 0.991030 0.743156 0.199175 0.088 Uiso 1 1 calc R U . . .
C12 C 0.8880(6) 0.4752(4) 0.3841(3) 0.0656(17) Uani 1 1 d . . . . .
H12A H 0.894669 0.493809 0.428266 0.098 Uiso 1 1 calc R U . . .
H12B H 0.945142 0.422273 0.382292 0.098 Uiso 1 1 calc R U . . .
H12C H 0.797707 0.458192 0.365672 0.098 Uiso 1 1 calc R U . . .
C11 C 0.8014(5) 0.5090(4) 0.2333(3) 0.0608(15) Uani 1 1 d . . . . .
H11A H 0.750273 0.468663 0.255310 0.091 Uiso 1 1 calc R U . . .
H11B H 0.855605 0.471357 0.211231 0.091 Uiso 1 1 calc R U . . .
H11C H 0.742296 0.547026 0.202529 0.091 Uiso 1 1 calc R U . . .
C14 C 1.1452(5) 0.7555(4) 0.3232(3) 0.0657(17) Uani 1 1 d . . . . .
H14A H 1.106894 0.807640 0.297066 0.099 Uiso 1 1 calc R U . . .
H14B H 1.219594 0.731436 0.307193 0.099 Uiso 1 1 calc R U . . .
H14C H 1.174718 0.775859 0.367079 0.099 Uiso 1 1 calc R U . . .
C17 C 0.7746(4) 0.7427(3) 0.45849(19) 0.0321(8) Uani 1 1 d . . . . .
C18 C 0.8750(4) 0.8046(3) 0.4490(2) 0.0335(8) Uani 1 1 d . . . . .
C22 C 0.7892(5) 0.6646(3) 0.5066(2) 0.0523(12) Uani 1 1 d . . . . .
H22A H 0.712489 0.624482 0.496915 0.079 Uiso 1 1 calc R U . . .
H22B H 0.796974 0.690336 0.549207 0.079 Uiso 1 1 calc R U . . .
H22C H 0.867527 0.628760 0.504750 0.079 Uiso 1 1 calc R U . . .
C7 C 0.9291(4) 0.5547(3) 0.3470(2) 0.0359(9) Uani 1 1 d . . . . .
C23 C 1.0108(5) 0.8115(4) 0.4909(3) 0.0554(13) Uani 1 1 d . . . . .
H23A H 1.031170 0.754139 0.514849 0.083 Uiso 1 1 calc R U . . .
H23B H 1.013401 0.863130 0.520312 0.083 Uiso 1 1 calc R U . . .
H23C H 1.075008 0.821523 0.464415 0.083 Uiso 1 1 calc R U . . .
C13 C 1.1188(6) 0.6146(4) 0.4361(3) 0.0706(18) Uani 1 1 d . . . . .
H13A H 1.168154 0.672078 0.445336 0.106 Uiso 1 1 calc R U . . .
H13B H 1.179460 0.563188 0.436226 0.106 Uiso 1 1 calc R U . . .
H13C H 1.067269 0.604114 0.468511 0.106 Uiso 1 1 calc R U . . .
C24 C 0.8896(6) 0.9566(3) 0.3866(3) 0.0617(16) Uani 1 1 d . . . . .
H24A H 0.964284 0.936743 0.369124 0.092 Uiso 1 1 calc R U . . .
H24B H 0.920280 0.993755 0.424595 0.092 Uiso 1 1 calc R U . . .
H24C H 0.830551 0.993492 0.354992 0.092 Uiso 1 1 calc R U . . .
C26 C 0.6964(11) 0.5588(4) 0.0374(4) 0.108(3) Uani 1 1 d . . . . .
H26C H 0.670872 0.577829 -0.007526 0.129 Uiso 0.5 1 calc R U P A 1
H26D H 0.789230 0.575878 0.051666 0.129 Uiso 0.5 1 calc R U P A 1
H26A H 0.656118 0.563660 -0.008216 0.129 Uiso 0.5 1 calc R U P A -1
H26B H 0.786009 0.583688 0.043222 0.129 Uiso 0.5 1 calc R U P A -1
Cl1B Cl 0.7060(10) 0.4456(7) 0.0576(3) 0.075(2) Uani 0.5 1 d . U P A -1

loop_
_atom_site_aniso_label
_atom_site_aniso_U_11
_atom_site_aniso_U_22
_atom_site_aniso_U_33
_atom_site_aniso_U_23
_atom_site_aniso_U_13
_atom_site_aniso_U_12
Dy1 0.02320(9) 0.02348(9) 0.02354(9) -0.00050(6) 0.00119(6) 0.00304(6)
I1 0.03601(15) 0.03110(13) 0.03686(15) 0.00211(10) 0.00597(11) -0.00993(10)
I4 0.03566(15) 0.03783(15) 0.04711(18) 0.00630(12) 0.00725(12) -0.01038(10)
I3 0.04680(17) 0.04289(16) 0.03179(15) 0.00995(11) 0.00501(12) 0.01481(11)
I2 0.02985(16) 0.05247(19) 0.0694(2) -0.00031(15) -0.01408(14) -0.00591(11)
Cl2 0.0810(10) 0.0739(9) 0.0550(9) 0.0081(7) 0.0134(7) 0.0264(7)
Cl1A 0.089(4) 0.065(4) 0.222(11) -0.034(6) 0.018(7) -0.001(3)
N1 0.0244(16) 0.0303(16) 0.0242(16) 0.0028(12) 0.0005(12) -0.0028(11)
C5 0.0265(18) 0.0268(17) 0.0273(19) 0.0010(15) 0.0050(14) -0.0006(13)
C2 0.0264(19) 0.0275(18) 0.028(2) 0.0030(14) 0.0027(15) -0.0019(13)
C10 0.035(2) 0.0288(19) 0.035(2) 0.0027(16) 0.0097(17) 0.0108(15)
C6 0.029(2) 0.0293(19) 0.042(2) -0.0054(17) 0.0074(17) 0.0036(14)
C8 0.032(2) 0.044(2) 0.042(3) -0.0041(19) 0.0026(18) 0.0183(17)
C21 0.031(2) 0.069(3) 0.053(3) -0.015(3) 0.014(2) -0.004(2)
C20 0.046(2) 0.0301(19) 0.029(2) -0.0017(16) 0.0056(17) 0.0118(16)
C19 0.051(3) 0.0236(18) 0.032(2) -0.0054(16) 0.0142(19) -0.0038(16)
C4 0.031(2) 0.0307(19) 0.0256(19) 0.0023(15) 0.0031(15) 0.0064(14)
C9 0.0236(19) 0.036(2) 0.055(3) -0.0065(19) 0.0090(18) -0.0009(15)
C3 0.0236(18) 0.0317(19) 0.029(2) -0.0006(15) 0.0002(15) 0.0011(14)
C16 0.034(2) 0.035(2) 0.028(2) -0.0040(16) 0.0061(16) 0.0039(15)
C25 0.077(4) 0.055(3) 0.042(3) 0.004(2) 0.007(3) 0.038(3)
C15 0.072(4) 0.065(3) 0.047(3) 0.010(3) 0.031(3) 0.021(3)
C12 0.073(4) 0.044(3) 0.089(5) 0.031(3) 0.037(3) 0.021(3)
C11 0.047(3) 0.058(3) 0.075(4) -0.033(3) 0.006(3) 0.003(2)
C14 0.040(3) 0.056(3) 0.104(5) -0.013(3) 0.021(3) -0.013(2)
C17 0.037(2) 0.0327(19) 0.026(2) -0.0027(16) 0.0057(16) 0.0034(16)
C18 0.033(2) 0.040(2) 0.027(2) -0.0077(17) 0.0047(16) 0.0020(16)
C22 0.065(3) 0.051(3) 0.044(3) 0.019(2) 0.016(2) 0.014(2)
C7 0.035(2) 0.030(2) 0.046(3) 0.0115(17) 0.0143(19) 0.0127(15)
C23 0.039(3) 0.071(3) 0.050(3) -0.027(3) -0.005(2) -0.004(2)
C13 0.064(4) 0.091(4) 0.045(3) -0.013(3) -0.016(3) 0.043(3)
C24 0.096(4) 0.038(3) 0.059(4) -0.008(2) 0.033(3) -0.022(3)
C26 0.188(9) 0.064(4) 0.104(6) 0.023(4) 0.106(7) 0.019(4)
Cl1B 0.100(5) 0.066(3) 0.064(2) 0.020(2) 0.027(3) 0.034(3)

loop_
_atom_type_symbol
_atom_type_description
_atom_type_scat_dispersion_real
_atom_type_scat_dispersion_imag
_atom_type_scat_source
C C 0.0033 0.0016 'International Tables Vol C Tables 4.2.6.8 and 6.1.1.4'
H H 0.0000 0.0000 'International Tables Vol C Tables 4.2.6.8 and 6.1.1.4'
Cl Cl 0.1484 0.1585 'International Tables Vol C Tables 4.2.6.8 and 6.1.1.4'
Dy Dy -0.1892 4.4098 'International Tables Vol C Tables 4.2.6.8 and 6.1.1.4'
I I -0.4742 1.8119 'International Tables Vol C Tables 4.2.6.8 and 6.1.1.4'
N N 0.0061 0.0033 'International Tables Vol C Tables 4.2.6.8 and 6.1.1.4'

loop_
_exptl_crystal_face_index_h
_exptl_crystal_face_index_k
_exptl_crystal_face_index_l
_exptl_crystal_face_perp_dist
-1 -1 0 0.1241
-1 1 0 0.1231
1 1 0 0.1293
1 -1 0 0.1498
0 0 -1 0.0585
0 0 1 0.0528
-1 1 2 0.0993
1 -1 -2 0.1399
1 -1 1 0.1333
0 1 2 0.0924
2 -1 1 0.1448
0 1 -2 0.0988
-1 0 -2 0.1081
-1 0 2 0.1036
-6 6 -23 0.0941

loop_
_geom_angle_atom_site_label_1
_geom_angle_atom_site_label_2
_geom_angle_atom_site_label_3
_geom_angle
_geom_angle_site_symmetry_1
_geom_angle_site_symmetry_3
_geom_angle_publ_flag
N1 Dy1 I1 62.01(7) . . ?
N1 Dy1 C10 83.70(11) . . ?
N1 Dy1 C6 92.39(12) . . ?
N1 Dy1 C8 134.77(13) . . ?
N1 Dy1 C20 80.93(12) . . ?
N1 Dy1 C19 96.61(12) . . ?
N1 Dy1 C9 107.47(13) . . ?
N1 Dy1 C16 99.50(12) . . ?
N1 Dy1 C17 129.65(11) . . ?
N1 Dy1 C18 127.56(12) . . ?
N1 Dy1 C7 122.81(13) . . ?
C10 Dy1 I1 102.01(9) . . ?
C10 Dy1 C6 30.84(12) . . ?
C10 Dy1 C8 51.13(13) . . ?
C10 Dy1 C16 176.28(12) . . ?
C10 Dy1 C17 146.26(12) . . ?
C6 Dy1 I1 80.19(9) . . ?
C6 Dy1 C16 146.39(12) . . ?
C6 Dy1 C17 132.57(13) . . ?
C8 Dy1 I1 123.01(10) . . ?
C8 Dy1 C6 51.09(13) . . ?
C8 Dy1 C16 125.73(14) . . ?
C8 Dy1 C17 95.24(13) . . ?
C20 Dy1 I1 90.54(10) . . ?
C20 Dy1 C10 152.66(13) . . ?
C20 Dy1 C6 170.39(13) . . ?
C20 Dy1 C8 138.06(14) . . ?
C20 Dy1 C16 30.74(12) . . ?
C20 Dy1 C17 51.20(12) . . ?
C19 Dy1 I1 121.58(10) . . ?
C19 Dy1 C10 130.76(13) . . ?
C19 Dy1 C6 158.16(13) . . ?
C19 Dy1 C8 110.46(14) . . ?
C19 Dy1 C20 31.04(14) . . ?
C19 Dy1 C9 107.22(13) . . ?
C19 Dy1 C16 51.02(12) . . ?
C19 Dy1 C17 51.34(12) . . ?
C19 Dy1 C18 31.16(13) . . ?
C19 Dy1 C7 138.15(15) . . ?
C9 Dy1 I1 130.57(9) . . ?
C9 Dy1 C10 30.91(13) . . ?
C9 Dy1 C6 50.98(12) . . ?
C9 Dy1 C8 30.88(14) . . ?
C9 Dy1 C20 137.70(13) . . ?
C9 Dy1 C16 147.64(14) . . ?
C9 Dy1 C17 118.05(14) . . ?
C9 Dy1 C18 97.46(13) . . ?
C16 Dy1 I1 78.00(9) . . ?
C17 Dy1 I1 99.43(9) . . ?
C17 Dy1 C16 30.90(12) . . ?
C18 Dy1 I1 128.20(9) . . ?
C18 Dy1 C10 128.22(13) . . ?
C18 Dy1 C6 137.42(13) . . ?
C18 Dy1 C8 86.84(13) . . ?
C18 Dy1 C20 51.29(13) . . ?
C18 Dy1 C16 51.01(12) . . ?
C18 Dy1 C17 30.96(12) . . ?
C7 Dy1 I1 91.72(10) . . ?
C7 Dy1 C10 51.19(13) . . ?
C7 Dy1 C6 30.80(14) . . ?
C7 Dy1 C8 31.29(14) . . ?
C7 Dy1 C20 153.76(13) . . ?
C7 Dy1 C9 51.33(13) . . ?
C7 Dy1 C16 125.11(13) . . ?
C7 Dy1 C17 102.69(13) . . ?
C7 Dy1 C18 108.92(14) . . ?
C2 I1 Dy1 68.13(10) . . ?
C5 N1 Dy1 144.0(2) . . ?
C2 N1 Dy1 111.1(2) . . ?
C2 N1 C5 104.1(3) . . ?
N1 C5 I4 121.5(3) . . ?
N1 C5 C4 111.7(3) . . ?
C4 C5 I4 126.8(3) . . ?
N1 C2 I1 118.5(3) . . ?
N1 C2 C3 112.9(3) . . ?
C3 C2 I1 128.6(3) . . ?
C6 C10 Dy1 74.8(2) . . ?
C6 C10 C15 124.9(4) . . ?
C9 C10 Dy1 74.1(2) . . ?
C9 C10 C6 107.8(4) . . ?
C9 C10 C15 126.8(4) . . ?
C15 C10 Dy1 123.5(3) . . ?
C10 C6 Dy1 74.3(2) . . ?
C10 C6 C11 124.2(4) . . ?
C11 C6 Dy1 124.9(3) . . ?
C7 C6 Dy1 73.7(2) . . ?
C7 C6 C10 108.3(4) . . ?
C7 C6 C11 126.9(4) . . ?
C9 C8 Dy1 73.9(2) . . ?
C9 C8 C7 107.3(4) . . ?
C9 C8 C13 127.2(5) . . ?
C7 C8 Dy1 73.5(2) . . ?
C7 C8 C13 124.2(5) . . ?
C13 C8 Dy1 128.4(3) . . ?
H21A C21 H21B 109.5 . . ?
H21A C21 H21C 109.5 . . ?
H21B C21 H21C 109.5 . . ?
C16 C21 H21A 109.5 . . ?
C16 C21 H21B 109.5 . . ?
C16 C21 H21C 109.5 . . ?
C19 C20 Dy1 73.6(2) . . ?
C19 C20 C25 125.7(4) . . ?
C16 C20 Dy1 75.5(2) . . ?
C16 C20 C19 107.9(4) . . ?
C16 C20 C25 126.0(4) . . ?
C25 C20 Dy1 121.9(3) . . ?
C20 C19 Dy1 75.3(2) . . ?
C20 C19 C18 108.1(3) . . ?
C20 C19 C24 127.5(4) . . ?
C18 C19 Dy1 74.9(2) . . ?
C18 C19 C24 123.8(5) . . ?
C24 C19 Dy1 122.4(3) . . ?
C5 C4 I3 127.1(3) . . ?
C5 C4 C3 106.3(3) . . ?
C3 C4 I3 126.6(3) . . ?
C10 C9 Dy1 75.0(2) . . ?
C10 C9 C8 108.6(4) . . ?
C10 C9 C14 125.2(5) . . ?
C8 C9 Dy1 75.2(2) . . ?
C8 C9 C14 125.7(5) . . ?
C14 C9 Dy1 121.8(3) . . ?
C2 C3 I2 126.6(3) . . ?
C2 C3 C4 105.0(3) . . ?
C4 C3 I2 128.4(3) . . ?
C21 C16 Dy1 127.2(3) . . ?
C20 C16 Dy1 73.8(2) . . ?
C20 C16 C21 126.4(4) . . ?
C20 C16 C17 108.3(4) . . ?
C17 C16 Dy1 74.1(2) . . ?
C17 C16 C21 124.3(4) . . ?
C20 C25 H25A 109.5 . . ?
C20 C25 H25B 109.5 . . ?
C20 C25 H25C 109.5 . . ?
H25A C25 H25B 109.5 . . ?
H25A C25 H25C 109.5 . . ?
H25B C25 H25C 109.5 . . ?
C10 C15 H15A 109.5 . . ?
C10 C15 H15B 109.5 . . ?
C10 C15 H15C 109.5 . . ?
H15A C15 H15B 109.5 . . ?
H15A C15 H15C 109.5 . . ?
H15B C15 H15C 109.5 . . ?
H12A C12 H12B 109.5 . . ?
H12A C12 H12C 109.5 . . ?
H12B C12 H12C 109.5 . . ?
C7 C12 H12A 109.5 . . ?
C7 C12 H12B 109.5 . . ?
C7 C12 H12C 109.5 . . ?
C6 C11 H11A 109.5 . . ?
C6 C11 H11B 109.5 . . ?
C6 C11 H11C 109.5 . . ?
H11A C11 H11B 109.5 . . ?
H11A C11 H11C 109.5 . . ?
H11B C11 H11C 109.5 . . ?
C9 C14 H14A 109.5 . . ?
C9 C14 H14B 109.5 . . ?
C9 C14 H14C 109.5 . . ?
H14A C14 H14B 109.5 . . ?
H14A C14 H14C 109.5 . . ?
H14B C14 H14C 109.5 . . ?
C16 C17 Dy1 75.0(2) . . ?
C16 C17 C22 125.8(4) . . ?
C18 C17 Dy1 73.8(2) . . ?
C18 C17 C16 107.6(4) . . ?
C18 C17 C22 126.3(4) . . ?
C22 C17 Dy1 122.0(3) . . ?
C19 C18 Dy1 74.0(2) . . ?
C19 C18 C23 124.9(4) . . ?
C17 C18 Dy1 75.2(2) . . ?
C17 C18 C19 108.1(4) . . ?
C17 C18 C23 125.5(4) . . ?
C23 C18 Dy1 127.9(3) . . ?
C17 C22 H22A 109.5 . . ?
C17 C22 H22B 109.5 . . ?
C17 C22 H22C 109.5 . . ?
H22A C22 H22B 109.5 . . ?
H22A C22 H22C 109.5 . . ?
H22B C22 H22C 109.5 . . ?
C6 C7 Dy1 75.5(2) . . ?
C6 C7 C8 108.0(4) . . ?
C6 C7 C12 126.4(5) . . ?
C8 C7 Dy1 75.2(2) . . ?
C8 C7 C12 125.3(5) . . ?
C12 C7 Dy1 120.7(3) . . ?
C18 C23 H23A 109.5 . . ?
C18 C23 H23B 109.5 . . ?
C18 C23 H23C 109.5 . . ?
H23A C23 H23B 109.5 . . ?
H23A C23 H23C 109.5 . . ?
H23B C23 H23C 109.5 . . ?
C8 C13 H13A 109.5 . . ?
C8 C13 H13B 109.5 . . ?
C8 C13 H13C 109.5 . . ?
H13A C13 H13B 109.5 . . ?
H13A C13 H13C 109.5 . . ?
H13B C13 H13C 109.5 . . ?
C19 C24 H24A 109.5 . . ?
C19 C24 H24B 109.5 . . ?
C19 C24 H24C 109.5 . . ?
H24A C24 H24B 109.5 . . ?
H24A C24 H24C 109.5 . . ?
H24B C24 H24C 109.5 . . ?
Cl2 C26 H26C 106.7 . . ?
Cl2 C26 H26D 106.7 . . ?
Cl2 C26 H26A 108.4 . . ?
Cl2 C26 H26B 108.4 . . ?
Cl1A C26 Cl2 122.7(6) . . ?
Cl1A C26 H26C 106.7 . . ?
Cl1A C26 H26D 106.7 . . ?
Cl1A C26 H26A 94.2 . . ?
Cl1A C26 H26B 113.8 . . ?
Cl1A C26 Cl1B 14.2(6) . . ?
H26C C26 H26D 106.6 . . ?
H26C C26 H26A 14.9 . . ?
H26C C26 H26B 94.7 . . ?
H26D C26 H26A 118.9 . . ?
H26D C26 H26B 12.3 . . ?
H26A C26 H26B 107.5 . . ?
Cl1B C26 Cl2 115.5(4) . . ?
Cl1B C26 H26C 120.8 . . ?
Cl1B C26 H26D 99.2 . . ?
Cl1B C26 H26A 108.4 . . ?
Cl1B C26 H26B 108.4 . . ?

loop_
_geom_bond_atom_site_label_1
_geom_bond_atom_site_label_2
_geom_bond_distance
_geom_bond_site_symmetry_2
_geom_bond_publ_flag
Dy1 I1 3.2444(3) . ?
Dy1 N1 2.377(3) . ?
Dy1 C10 2.653(4) . ?
Dy1 C6 2.659(4) . ?
Dy1 C8 2.658(4) . ?
Dy1 C20 2.653(4) . ?
Dy1 C19 2.632(4) . ?
Dy1 C9 2.641(4) . ?
Dy1 C16 2.674(4) . ?
Dy1 C17 2.662(4) . ?
Dy1 C18 2.643(4) . ?
Dy1 C7 2.637(4) . ?
I1 C2 2.088(4) . ?
I4 C5 2.077(4) . ?
I3 C4 2.067(4) . ?
I2 C3 2.060(4) . ?
Cl2 C26 1.712(7) . ?
Cl1A C26 1.621(12) . ?
N1 C5 1.371(5) . ?
N1 C2 1.363(5) . ?
C5 C4 1.377(5) . ?
C2 C3 1.377(5) . ?
C10 C6 1.413(6) . ?
C10 C9 1.411(6) . ?
C10 C15 1.490(6) . ?
C6 C11 1.501(6) . ?
C6 C7 1.407(6) . ?
C8 C9 1.411(6) . ?
C8 C7 1.428(6) . ?
C8 C13 1.500(7) . ?
C21 H21A 0.9700 . ?
C21 H21B 0.9700 . ?
C21 H21C 0.9700 . ?
C21 C16 1.511(6) . ?
C20 C19 1.414(6) . ?
C20 C16 1.412(6) . ?
C20 C25 1.509(6) . ?
C19 C18 1.417(6) . ?
C19 C24 1.507(6) . ?
C4 C3 1.413(5) . ?
C9 C14 1.511(6) . ?
C16 C17 1.422(6) . ?
C25 H25A 0.9700 . ?
C25 H25B 0.9700 . ?
C25 H25C 0.9700 . ?
C15 H15A 0.9700 . ?
C15 H15B 0.9700 . ?
C15 H15C 0.9700 . ?
C12 H12A 0.9700 . ?
C12 H12B 0.9700 . ?
C12 H12C 0.9700 . ?
C12 C7 1.501(6) . ?
C11 H11A 0.9700 . ?
C11 H11B 0.9700 . ?
C11 H11C 0.9700 . ?
C14 H14A 0.9700 . ?
C14 H14B 0.9700 . ?
C14 H14C 0.9700 . ?
C17 C18 1.416(6) . ?
C17 C22 1.509(6) . ?
C18 C23 1.508(6) . ?
C22 H22A 0.9700 . ?
C22 H22B 0.9700 . ?
C22 H22C 0.9700 . ?
C23 H23A 0.9700 . ?
C23 H23B 0.9700 . ?
C23 H23C 0.9700 . ?
C13 H13A 0.9700 . ?
C13 H13B 0.9700 . ?
C13 H13C 0.9700 . ?
C24 H24A 0.9700 . ?
C24 H24B 0.9700 . ?
C24 H24C 0.9700 . ?
C26 H26C 0.9800 . ?
C26 H26D 0.9800 . ?
C26 H26A 0.9800 . ?
C26 H26B 0.9800 . ?
C26 Cl1B 1.681(10) . ?

loop_
_geom_torsion_atom_site_label_1
_geom_torsion_atom_site_label_2
_geom_torsion_atom_site_label_3
_geom_torsion_atom_site_label_4
_geom_torsion
_geom_torsion_site_symmetry_1
_geom_torsion_site_symmetry_2
_geom_torsion_site_symmetry_3
_geom_torsion_site_symmetry_4
_geom_torsion_publ_flag
Dy1 N1 C5 I4 11.8(6) . . . . ?
Dy1 N1 C5 C4 -167.9(3) . . . . ?
Dy1 N1 C2 I1 -5.3(3) . . . . ?
Dy1 N1 C2 C3 172.2(3) . . . . ?
Dy1 C10 C6 C11 121.8(4) . . . . ?
Dy1 C10 C6 C7 -66.4(3) . . . . ?
Dy1 C10 C9 C8 68.4(3) . . . . ?
Dy1 C10 C9 C14 -118.6(4) . . . . ?
Dy1 C6 C7 C8 -68.8(3) . . . . ?
Dy1 C6 C7 C12 117.7(4) . . . . ?
Dy1 C8 C9 C10 -68.2(3) . . . . ?
Dy1 C8 C9 C14 118.8(4) . . . . ?
Dy1 C8 C7 C6 69.0(3) . . . . ?
Dy1 C8 C7 C12 -117.4(4) . . . . ?
Dy1 C20 C19 C18 -68.3(3) . . . . ?
Dy1 C20 C19 C24 119.8(4) . . . . ?
Dy1 C20 C16 C21 -124.6(4) . . . . ?
Dy1 C20 C16 C17 66.6(3) . . . . ?
Dy1 C19 C18 C17 -68.1(3) . . . . ?
Dy1 C19 C18 C23 125.4(4) . . . . ?
Dy1 C16 C17 C18 67.2(3) . . . . ?
Dy1 C16 C17 C22 -118.9(4) . . . . ?
Dy1 C17 C18 C19 67.3(3) . . . . ?
Dy1 C17 C18 C23 -126.3(4) . . . . ?
I1 C2 C3 I2 -4.8(5) . . . . ?
I1 C2 C3 C4 177.6(3) . . . . ?
I4 C5 C4 I3 -0.5(5) . . . . ?
I4 C5 C4 C3 -179.3(3) . . . . ?
I3 C4 C3 I2 3.1(5) . . . . ?
I3 C4 C3 C2 -179.2(3) . . . . ?
N1 C5 C4 I3 179.2(3) . . . . ?
N1 C5 C4 C3 0.4(4) . . . . ?
N1 C2 C3 I2 178.1(3) . . . . ?
N1 C2 C3 C4 0.4(5) . . . . ?
C5 N1 C2 I1 -177.6(2) . . . . ?
C5 N1 C2 C3 -0.2(4) . . . . ?
C5 C4 C3 I2 -178.1(3) . . . . ?
C5 C4 C3 C2 -0.5(4) . . . . ?
C2 N1 C5 I4 179.5(3) . . . . ?
C2 N1 C5 C4 -0.2(4) . . . . ?
C10 C6 C7 Dy1 66.9(3) . . . . ?
C10 C6 C7 C8 -1.9(4) . . . . ?
C10 C6 C7 C12 -175.4(4) . . . . ?
C6 C10 C9 Dy1 -67.8(3) . . . . ?
C6 C10 C9 C8 0.6(4) . . . . ?
C6 C10 C9 C14 173.5(4) . . . . ?
C21 C16 C17 Dy1 124.5(4) . . . . ?
C21 C16 C17 C18 -168.3(4) . . . . ?
C21 C16 C17 C22 5.7(6) . . . . ?
C20 C19 C18 Dy1 68.6(3) . . . . ?
C20 C19 C18 C17 0.5(4) . . . . ?
C20 C19 C18 C23 -166.0(4) . . . . ?
C20 C16 C17 Dy1 -66.4(3) . . . . ?
C20 C16 C17 C18 0.7(4) . . . . ?
C20 C16 C17 C22 174.7(4) . . . . ?
C19 C20 C16 Dy1 -67.1(3) . . . . ?
C19 C20 C16 C21 168.3(4) . . . . ?
C19 C20 C16 C17 -0.4(4) . . . . ?
C9 C10 C6 Dy1 67.3(3) . . . . ?
C9 C10 C6 C11 -170.9(4) . . . . ?
C9 C10 C6 C7 0.9(4) . . . . ?
C9 C8 C7 Dy1 -66.7(3) . . . . ?
C9 C8 C7 C6 2.3(4) . . . . ?
C9 C8 C7 C12 175.9(4) . . . . ?
C16 C20 C19 Dy1 68.3(3) . . . . ?
C16 C20 C19 C18 0.0(4) . . . . ?
C16 C20 C19 C24 -171.9(4) . . . . ?
C16 C17 C18 Dy1 -68.0(3) . . . . ?
C16 C17 C18 C19 -0.7(4) . . . . ?
C16 C17 C18 C23 165.7(4) . . . . ?
C25 C20 C19 Dy1 -117.9(4) . . . . ?
C25 C20 C19 C18 173.8(4) . . . . ?
C25 C20 C19 C24 2.0(7) . . . . ?
C25 C20 C16 Dy1 119.1(4) . . . . ?
C25 C20 C16 C21 -5.5(7) . . . . ?
C25 C20 C16 C17 -174.3(4) . . . . ?
C15 C10 C6 Dy1 -120.5(4) . . . . ?
C15 C10 C6 C11 1.3(6) . . . . ?
C15 C10 C6 C7 173.1(4) . . . . ?
C15 C10 C9 Dy1 120.2(4) . . . . ?
C15 C10 C9 C8 -171.4(4) . . . . ?
C15 C10 C9 C14 1.5(7) . . . . ?
C11 C6 C7 Dy1 -121.7(4) . . . . ?
C11 C6 C7 C8 169.5(4) . . . . ?
C11 C6 C7 C12 -4.0(7) . . . . ?
C22 C17 C18 Dy1 118.1(4) . . . . ?
C22 C17 C18 C19 -174.7(4) . . . . ?
C22 C17 C18 C23 -8.3(7) . . . . ?
C7 C8 C9 Dy1 66.5(3) . . . . ?
C7 C8 C9 C10 -1.7(4) . . . . ?
C7 C8 C9 C14 -174.7(4) . . . . ?
C13 C8 C9 Dy1 -126.3(4) . . . . ?
C13 C8 C9 C10 165.4(4) . . . . ?
C13 C8 C9 C14 -7.5(7) . . . . ?
C13 C8 C7 Dy1 125.6(4) . . . . ?
C13 C8 C7 C6 -165.4(4) . . . . ?
C13 C8 C7 C12 8.2(7) . . . . ?
C24 C19 C18 Dy1 -119.2(4) . . . . ?
C24 C19 C18 C17 172.7(4) . . . . ?
C24 C19 C18 C23 6.2(7) . . . . ?

loop_
_exptl_oxdiff_crystal_face_indexfrac_h
_exptl_oxdiff_crystal_face_indexfrac_k
_exptl_oxdiff_crystal_face_indexfrac_l
_exptl_oxdiff_crystal_face_x
_exptl_oxdiff_crystal_face_y
_exptl_oxdiff_crystal_face_z
-1.0038 -1.0310 0.1394 -0.0783 -0.0142 0.0325
-1.0150 0.9840 -0.0153 0.0038 0.0040 0.0859
1.0038 1.0310 -0.1394 0.0783 0.0142 -0.0325
1.0150 -0.9840 0.0153 -0.0038 -0.0040 -0.0859
-0.0104 -0.0378 -0.9985 -0.0100 0.0322 0.0044
0.0104 0.0378 0.9985 0.0100 -0.0322 -0.0044
-0.9941 1.0596 1.9817 0.0239 -0.0605 0.0770
0.9941 -1.0596 -1.9817 -0.0239 0.0605 -0.0770
1.0254 -0.9462 1.0138 0.0063 -0.0363 -0.0903
0.0152 1.0831 1.9196 0.0612 -0.0554 0.0178
2.0348 -0.9227 0.9518 0.0435 -0.0312 -0.1495
-0.0265 0.9318 -2.0744 0.0210 0.0736 0.0356
-1.0303 -0.0991 -1.9349 -0.0574 0.0594 0.0681
-0.9885 0.0521 2.0591 -0.0172 -0.0696 0.0503
-6.0831 6.3371 -22.6009 -0.1415 0.7602 0.6341
